data_1521424
loop_
_publ_author_name
'Knee, C.S.'
'Weller, M.T.'

_publ_section_title
;
 Synthesis and structure of a new family of nickelates: Tl (Ln2 Sr2)Ni2
 O9, Ln = La, Pr, Nd, Sm, Eu and Gd
;
_journal_name_full 'Journal of Solid State Chemistry'
_journal_page_first 1
_journal_page_last 13
_journal_volume 150
_journal_year 2000
_chemical_formula_sum 'Eu2 Ni2 O9 Sr2 Tl'
_chemical_name_systematic 'Tl (Eu2 Sr2) Ni2 O9'
_space_group_IT_number 139
_symmetry_space_group_name_Hall '-I 4 2'
_symmetry_space_group_name_H-M 'I 4/m m m'
_cell_angle_alpha 90
_cell_angle_beta 90
_cell_angle_gamma 90
_cell_formula_units_Z 2
_cell_length_a 3.7711
_cell_length_b 3.7711
_cell_length_c 29.421
_cell_volume 418.402
_citation_journal_id_ASTM JSSCBI
_cod_data_source_file Knee_JSSCBI_2000_1757.cif
_cod_data_source_block Eu2Ni2O9Sr2Tl1
_cod_original_cell_volume 418.4018
_cod_original_formula_sum 'Eu2 Ni2 O9 Sr2 Tl1'
_cod_database_code 1521424

loop_
_symmetry_equiv_pos_as_xyz
x,y,z
-y,x,z
-x,-y,z
y,-x,z
x,-y,-z
y,x,-z
-x,y,-z
-y,-x,-z
-x,-y,-z
y,-x,-z
x,y,-z
-y,x,-z
-x,y,z
-y,-x,z
x,-y,z
y,x,z
x+1/2,y+1/2,z+1/2
-y+1/2,x+1/2,z+1/2
-x+1/2,-y+1/2,z+1/2
y+1/2,-x+1/2,z+1/2
x+1/2,-y+1/2,-z+1/2
y+1/2,x+1/2,-z+1/2
-x+1/2,y+1/2,-z+1/2
-y+1/2,-x+1/2,-z+1/2
-x+1/2,-y+1/2,-z+1/2
y+1/2,-x+1/2,-z+1/2
x+1/2,y+1/2,-z+1/2
-y+1/2,x+1/2,-z+1/2
-x+1/2,y+1/2,z+1/2
-y+1/2,-x+1/2,z+1/2
x+1/2,-y+1/2,z+1/2
y+1/2,x+1/2,z+1/2

loop_
_atom_site_label
_atom_site_type_symbol
_atom_site_fract_x
_atom_site_fract_y
_atom_site_fract_z
_atom_site_occupancy
_atom_site_U_iso_or_equiv
Sr2 Sr+2 0.5 0.5 0.2037 0.19 0.0
O1 O-2 0.5 0.5 0 1 0.0
O2 O-2 0 0 0.0714 1 0.0
Eu2 Eu+3 0.5 0.5 0.2037 0.81 0.0
O4 O-2 0 0 0.2216 1 0.0
O3 O-2 0.5 0 0.1467 1 0.0
Tl1 Tl+3 0.052 0.052 0 0.25 0.0
Ni1 Ni+2 0 0 0.149 1 0.0
Eu1 Eu+3 0.5 0.5 0.0861 0.19 0.0
Sr1 Sr+2 0.5 0.5 0.0861 0.81 0.0
